data_7127310
loop_
_publ_author_name
'Wang, Fang'
'Cannon, Austin T.'
'Bhattacharya, Moumita'
'Baumgarten, Robert'
'VanderLinden, Ryan T.'
'Saouma, Caroline T.'

_publ_section_title
;
 Hydrogenation and electrocatalytic reduction of carbon dioxide to formate
 with a single Co catalyst.
;
_journal_issue 81
_journal_name_full 'Chemical communications (Cambridge, England)'
_journal_page_first 12142
_journal_page_last 12145
_journal_paper_doi 10.1039/d0cc04310a
_journal_volume 56
_journal_year 2020
_chemical_formula_moiety 'C74 H98 Co2 N4 P6'
_chemical_formula_sum 'C74 H98 Co2 N4 P6'
_chemical_formula_weight 1347.24
_space_group_crystal_system triclinic
_space_group_IT_number 2
_space_group_name_Hall '-P 1'
_space_group_name_H-M_alt 'P -1'
_atom_sites_solution_hydrogens mixed
_audit_creation_method SHELXL-2017/1
_audit_update_record
;
2020-06-17 deposited with the CCDC.	2020-09-17 downloaded from the CCDC.
;
_cell_angle_alpha 89.329(6)
_cell_angle_beta 89.127(6)
_cell_angle_gamma 75.629(5)
_cell_formula_units_Z 2
_cell_length_a 11.285(2)
_cell_length_b 15.184(3)
_cell_length_c 21.077(4)
_cell_measurement_reflns_used 9959
_cell_measurement_temperature 103(2)
_cell_measurement_theta_max 27.15
_cell_measurement_theta_min 2.39
_cell_volume 3498.0(11)
_computing_structure_refinement 'SHELXL-2017/1 (Sheldrick, 2017)'
_diffrn_ambient_temperature 103(2)
_diffrn_measured_fraction_theta_full 0.999
_diffrn_measured_fraction_theta_max 0.996
_diffrn_measurement_device_type 'BRUKER APEX II CCD'
_diffrn_measurement_method '\w scans'
_diffrn_radiation_type MoK\a
_diffrn_radiation_wavelength 0.71073
_diffrn_reflns_av_R_equivalents 0.0939
_diffrn_reflns_av_unetI/netI 0.0745
_diffrn_reflns_Laue_measured_fraction_full 0.999
_diffrn_reflns_Laue_measured_fraction_max 0.996
_diffrn_reflns_limit_h_max 15
_diffrn_reflns_limit_h_min -15
_diffrn_reflns_limit_k_max 20
_diffrn_reflns_limit_k_min -20
_diffrn_reflns_limit_l_max 28
_diffrn_reflns_limit_l_min -28
_diffrn_reflns_number 94669
_diffrn_reflns_point_group_measured_fraction_full 0.999
_diffrn_reflns_point_group_measured_fraction_max 0.996
_diffrn_reflns_theta_full 25.242
_diffrn_reflns_theta_max 28.303
_diffrn_reflns_theta_min 2.230
_diffrn_source 'Fine-focus sealed tube'
_exptl_absorpt_coefficient_mu 0.656
_exptl_absorpt_correction_T_max 0.7458
_exptl_absorpt_correction_T_min 0.6947
_exptl_absorpt_correction_type multi-scan
_exptl_absorpt_process_details SADABS-2016/2
_exptl_crystal_colour 'DARK RED'
_exptl_crystal_density_diffrn 1.279
_exptl_crystal_description BLOCK
_exptl_crystal_F_000 1428
_exptl_crystal_size_max 0.36
_exptl_crystal_size_mid 0.19
_exptl_crystal_size_min 0.08
_refine_diff_density_max 0.426
_refine_diff_density_min -0.399
_refine_diff_density_rms 0.076
_refine_ls_extinction_method none
_refine_ls_goodness_of_fit_ref 1.004
_refine_ls_hydrogen_treatment mixed
_refine_ls_matrix_type full
_refine_ls_number_parameters 798
_refine_ls_number_reflns 17322
_refine_ls_number_restraints 0
_refine_ls_restrained_S_all 1.004
_refine_ls_R_factor_all 0.0846
_refine_ls_R_factor_gt 0.0421
_refine_ls_shift/su_max 0.001
_refine_ls_shift/su_mean 0.000
_refine_ls_structure_factor_coef Fsqd
_refine_ls_weighting_details 'w=1/[\s^2^(Fo^2^)+(0.0334P)^2^+0.9165P] where P=(Fo^2^+2Fc^2^)/3'
_refine_ls_weighting_scheme calc
_refine_ls_wR_factor_gt 0.0766
_refine_ls_wR_factor_ref 0.0884
_reflns_Friedel_coverage 0.000
_reflns_number_gt 11735
_reflns_number_total 17322
_reflns_threshold_expression 'I > 2\s(I)'
_cod_data_source_file d0cc04310a2.cif
_cod_data_source_block 20190513CS_0m
_cod_depositor_comments 'Adding full bibliography for 7127304--7127312.cif.'
_cod_original_cell_volume 3497.9(11)
_cod_database_code 7127310
_shelx_shelxl_version_number 2017/1
_shelx_space_group_comment
;
The symmetry employed for this shelxl refinement is uniquely defined
by the following loop, which should always be used as a source of
symmetry information in preference to the above space-group names.
They are only intended as comments.
;

loop_
_space_group_symop_operation_xyz
'x, y, z'
'-x, -y, -z'

loop_
_atom_site_label
_atom_site_type_symbol
_atom_site_fract_x
_atom_site_fract_y
_atom_site_fract_z
_atom_site_U_iso_or_equiv
_atom_site_adp_type
_atom_site_occupancy
_atom_site_site_symmetry_order
_atom_site_calc_flag
_atom_site_refinement_flags_posn
_atom_site_refinement_flags_adp
_atom_site_refinement_flags_occupancy
_atom_site_disorder_assembly
_atom_site_disorder_group
Co1 Co 0.79127(3) 0.40488(2) 0.21359(2) 0.01165(7) Uani 1 1 d . . . . .
H1 H 0.914(2) 0.3452(16) 0.2047(11) 0.030(7) Uiso 1 1 d . . . . .
Co2 Co 0.61937(3) 0.14767(2) 0.19165(2) 0.01125(7) Uani 1 1 d . . . . .
H2 H 0.562(2) 0.1847(18) 0.1329(13) 0.042(8) Uiso 1 1 d . . . . .
P1 P 0.87422(5) 0.42668(4) 0.29990(3) 0.01258(12) Uani 1 1 d . . . . .
P2 P 0.66013(5) 0.52919(4) 0.22811(3) 0.01250(12) Uani 1 1 d . . . . .
P3 P 0.79973(5) 0.44342(4) 0.11647(3) 0.01396(12) Uani 1 1 d . . . . .
P4 P 0.67024(5) 0.04612(4) 0.26280(3) 0.01149(12) Uani 1 1 d . . . . .
P5 P 0.75980(5) 0.06850(4) 0.13235(3) 0.01224(12) Uani 1 1 d . . . . .
P6 P 0.43450(5) 0.15686(4) 0.21725(3) 0.01375(12) Uani 1 1 d . . . . .
N1 N 0.40655(17) 0.59577(12) 0.27378(9) 0.0163(4) Uani 1 1 d . . . . .
N2 N 0.71472(16) 0.30895(13) 0.21644(8) 0.0134(4) Uani 1 1 d . . . . .
N3 N 0.67495(17) 0.25020(12) 0.21181(8) 0.0127(4) Uani 1 1 d . . . . .
N4 N 0.75591(18) 0.03456(12) 0.39518(9) 0.0175(4) Uani 1 1 d . . . . .
C1 C 0.6922(2) 0.58582(14) 0.30010(10) 0.0137(5) Uani 1 1 d . . . . .
C2 C 0.7847(2) 0.53200(14) 0.33741(10) 0.0139(5) Uani 1 1 d . . . . .
C3 C 0.8073(2) 0.56287(15) 0.39721(11) 0.0182(5) Uani 1 1 d . . . . .
H3 H 0.867489 0.525647 0.423533 0.022 Uiso 1 1 calc R U . . .
C4 C 0.7422(2) 0.64761(16) 0.41833(12) 0.0219(5) Uani 1 1 d . . . . .
H4 H 0.757204 0.667901 0.459202 0.026 Uiso 1 1 calc R U . . .
C5 C 0.6555(2) 0.70243(15) 0.37994(11) 0.0207(5) Uani 1 1 d . . . . .
H5 H 0.613762 0.761476 0.393720 0.025 Uiso 1 1 calc R U . . .
C6 C 0.6292(2) 0.67174(15) 0.32142(11) 0.0175(5) Uani 1 1 d . . . . .
H6 H 0.568146 0.709245 0.295700 0.021 Uiso 1 1 calc R U . . .
C7 C 0.6576(2) 0.60706(15) 0.16010(10) 0.0153(5) Uani 1 1 d . . . . .
C8 C 0.7271(2) 0.56569(15) 0.10748(11) 0.0158(5) Uani 1 1 d . . . . .
C9 C 0.7321(2) 0.61849(16) 0.05336(11) 0.0228(6) Uani 1 1 d . . . . .
H9 H 0.780492 0.592114 0.017931 0.027 Uiso 1 1 calc R U . . .
C10 C 0.6673(2) 0.70894(17) 0.05048(12) 0.0279(6) Uani 1 1 d . . . . .
H10 H 0.671811 0.744012 0.013302 0.034 Uiso 1 1 calc R U . . .
C11 C 0.5963(2) 0.74810(16) 0.10169(12) 0.0261(6) Uani 1 1 d . . . . .
H11 H 0.551205 0.809819 0.099431 0.031 Uiso 1 1 calc R U . . .
C12 C 0.5909(2) 0.69756(15) 0.15612(11) 0.0199(5) Uani 1 1 d . . . . .
H12 H 0.541448 0.724592 0.191051 0.024 Uiso 1 1 calc R U . . .
C13 C 0.8884(2) 0.34136(15) 0.36505(10) 0.0162(5) Uani 1 1 d . . . . .
H13 H 0.927584 0.362910 0.402095 0.019 Uiso 1 1 calc R U . . .
C14 C 0.7629(2) 0.33061(16) 0.38564(11) 0.0219(5) Uani 1 1 d . . . . .
H14A H 0.714811 0.387931 0.403494 0.033 Uiso 1 1 calc R U . . .
H14B H 0.772303 0.282335 0.417818 0.033 Uiso 1 1 calc R U . . .
H14C H 0.720604 0.314632 0.348850 0.033 Uiso 1 1 calc R U . . .
C15 C 0.9701(2) 0.25019(15) 0.34311(12) 0.0230(5) Uani 1 1 d . . . . .
H15A H 0.933470 0.228844 0.306297 0.035 Uiso 1 1 calc R U . . .
H15B H 0.977840 0.205428 0.377652 0.035 Uiso 1 1 calc R U . . .
H15C H 1.051277 0.257985 0.331359 0.035 Uiso 1 1 calc R U . . .
C16 C 1.0302(2) 0.44846(15) 0.29624(11) 0.0193(5) Uani 1 1 d . . . . .
H16 H 1.078819 0.403952 0.265246 0.023 Uiso 1 1 calc R U . . .
C17 C 1.0229(2) 0.54329(16) 0.26797(12) 0.0246(6) Uani 1 1 d . . . . .
H17A H 1.104831 0.547415 0.254346 0.037 Uiso 1 1 calc R U . . .
H17B H 0.990912 0.589506 0.300129 0.037 Uiso 1 1 calc R U . . .
H17C H 0.968496 0.553462 0.231390 0.037 Uiso 1 1 calc R U . . .
C18 C 1.1038(2) 0.43601(18) 0.35715(12) 0.0281(6) Uani 1 1 d . . . . .
H18A H 1.116631 0.373104 0.372265 0.042 Uiso 1 1 calc R U . . .
H18B H 1.058919 0.477439 0.389575 0.042 Uiso 1 1 calc R U . . .
H18C H 1.183156 0.449490 0.348791 0.042 Uiso 1 1 calc R U . . .
C19 C 0.7096(2) 0.39057(16) 0.06047(10) 0.0182(5) Uani 1 1 d . . . . .
H19 H 0.739216 0.323306 0.066577 0.022 Uiso 1 1 calc R U . . .
C20 C 0.5744(2) 0.41511(17) 0.07962(11) 0.0222(5) Uani 1 1 d . . . . .
H20A H 0.566136 0.400936 0.124706 0.033 Uiso 1 1 calc R U . . .
H20B H 0.530678 0.379950 0.054223 0.033 Uiso 1 1 calc R U . . .
H20C H 0.539610 0.480180 0.072225 0.033 Uiso 1 1 calc R U . . .
C21 C 0.7219(2) 0.40859(19) -0.01088(11) 0.0285(6) Uani 1 1 d . . . . .
H21A H 0.808182 0.389541 -0.023769 0.043 Uiso 1 1 calc R U . . .
H21B H 0.690408 0.473647 -0.019737 0.043 Uiso 1 1 calc R U . . .
H21C H 0.674790 0.374070 -0.034655 0.043 Uiso 1 1 calc R U . . .
C22 C 0.9474(2) 0.42780(16) 0.07226(11) 0.0189(5) Uani 1 1 d . . . . .
H22 H 0.930168 0.456412 0.029319 0.023 Uiso 1 1 calc R U . . .
C23 C 1.0320(2) 0.47511(18) 0.10663(12) 0.0261(6) Uani 1 1 d . . . . .
H23A H 1.048535 0.448704 0.149208 0.039 Uiso 1 1 calc R U . . .
H23B H 0.992673 0.540146 0.110044 0.039 Uiso 1 1 calc R U . . .
H23C H 1.109062 0.466866 0.082730 0.039 Uiso 1 1 calc R U . . .
C24 C 1.0071(2) 0.32670(17) 0.06367(12) 0.0265(6) Uani 1 1 d . . . . .
H24A H 1.022990 0.297238 0.105367 0.040 Uiso 1 1 calc R U . . .
H24B H 1.084454 0.319404 0.040128 0.040 Uiso 1 1 calc R U . . .
H24C H 0.952212 0.298595 0.040003 0.040 Uiso 1 1 calc R U . . .
C25 C 0.4929(2) 0.52908(15) 0.23529(11) 0.0161(5) Uani 1 1 d . . . . .
H25A H 0.460326 0.534324 0.191690 0.019 Uiso 1 1 calc R U . . .
H25B H 0.489681 0.468233 0.251472 0.019 Uiso 1 1 calc R U . . .
C26 C 0.3823(2) 0.57133(15) 0.33647(11) 0.0159(5) Uani 1 1 d . . . . .
C27 C 0.2722(2) 0.61159(16) 0.36744(12) 0.0213(5) Uani 1 1 d . . . . .
H27 H 0.212647 0.657674 0.346575 0.026 Uiso 1 1 calc R U . . .
C28 C 0.2495(3) 0.58461(17) 0.42828(12) 0.0276(6) Uani 1 1 d . . . . .
H28 H 0.175083 0.613445 0.449182 0.033 Uiso 1 1 calc R U . . .
C29 C 0.3329(3) 0.51671(18) 0.45916(12) 0.0292(6) Uani 1 1 d . . . . .
H29 H 0.315952 0.498320 0.500854 0.035 Uiso 1 1 calc R U . . .
C30 C 0.4410(3) 0.47587(17) 0.42902(12) 0.0259(6) Uani 1 1 d . . . . .
H30 H 0.498751 0.428535 0.449819 0.031 Uiso 1 1 calc R U . . .
C31 C 0.4662(2) 0.50326(15) 0.36848(11) 0.0205(5) Uani 1 1 d . . . . .
H31 H 0.541943 0.475156 0.348489 0.025 Uiso 1 1 calc R U . . .
C32 C 0.3337(2) 0.67541(15) 0.24483(11) 0.0152(5) Uani 1 1 d . . . . .
C33 C 0.2812(2) 0.67275(17) 0.18585(11) 0.0223(5) Uani 1 1 d . . . . .
H33 H 0.292185 0.616478 0.164508 0.027 Uiso 1 1 calc R U . . .
C34 C 0.2130(2) 0.75172(19) 0.15823(13) 0.0329(7) Uani 1 1 d . . . . .
H34 H 0.178237 0.749369 0.117715 0.039 Uiso 1 1 calc R U . . .
C35 C 0.1949(3) 0.83391(18) 0.18871(14) 0.0343(7) Uani 1 1 d . . . . .
H35 H 0.147641 0.887868 0.169461 0.041 Uiso 1 1 calc R U . . .
C36 C 0.2460(2) 0.83716(17) 0.24740(13) 0.0267(6) Uani 1 1 d . . . . .
H36 H 0.233204 0.893606 0.268698 0.032 Uiso 1 1 calc R U . . .
C37 C 0.3155(2) 0.75934(15) 0.27544(12) 0.0194(5) Uani 1 1 d . . . . .
H37 H 0.351252 0.762522 0.315607 0.023 Uiso 1 1 calc R U . . .
C38 C 0.7564(2) -0.06049(15) 0.22567(10) 0.0134(5) Uani 1 1 d . . . . .
C39 C 0.8018(2) -0.04844(15) 0.16417(11) 0.0149(5) Uani 1 1 d . . . . .
C40 C 0.8669(2) -0.12535(16) 0.13147(12) 0.0224(5) Uani 1 1 d . . . . .
H40 H 0.900301 -0.118361 0.090612 0.027 Uiso 1 1 calc R U . . .
C41 C 0.8835(2) -0.21143(16) 0.15770(13) 0.0262(6) Uani 1 1 d . . . . .
H41 H 0.926977 -0.262985 0.134545 0.031 Uiso 1 1 calc R U . . .
C42 C 0.8372(2) -0.22265(16) 0.21739(12) 0.0250(6) Uani 1 1 d . . . . .
H42 H 0.848038 -0.281954 0.234998 0.030 Uiso 1 1 calc R U . . .
C43 C 0.7748(2) -0.14762(15) 0.25174(11) 0.0192(5) Uani 1 1 d . . . . .
H43 H 0.744611 -0.155597 0.293165 0.023 Uiso 1 1 calc R U . . .
C44 C 0.5366(2) 0.02342(14) 0.30439(10) 0.0133(5) Uani 1 1 d . . . . .
C45 C 0.4254(2) 0.08045(15) 0.28485(10) 0.0144(5) Uani 1 1 d . . . . .
C46 C 0.3169(2) 0.07435(16) 0.31530(11) 0.0193(5) Uani 1 1 d . . . . .
H46 H 0.241150 0.112794 0.302303 0.023 Uiso 1 1 calc R U . . .
C47 C 0.3193(2) 0.01250(16) 0.36434(11) 0.0218(5) Uani 1 1 d . . . . .
H47 H 0.245113 0.008831 0.384841 0.026 Uiso 1 1 calc R U . . .
C48 C 0.4290(2) -0.04401(16) 0.38372(11) 0.0215(5) Uani 1 1 d . . . . .
H48 H 0.429990 -0.086330 0.417389 0.026 Uiso 1 1 calc R U . . .
C49 C 0.5375(2) -0.03868(15) 0.35380(11) 0.0184(5) Uani 1 1 d . . . . .
H49 H 0.612767 -0.077544 0.367061 0.022 Uiso 1 1 calc R U . . .
C50 C 0.9068(2) 0.10525(16) 0.13012(10) 0.0158(5) Uani 1 1 d . . . . .
H50 H 0.884696 0.171275 0.118434 0.019 Uiso 1 1 calc R U . . .
C51 C 1.0044(2) 0.05828(17) 0.08173(11) 0.0230(6) Uani 1 1 d . . . . .
H51A H 1.024339 -0.007593 0.089006 0.035 Uiso 1 1 calc R U . . .
H51B H 1.078194 0.080477 0.086570 0.035 Uiso 1 1 calc R U . . .
H51C H 0.972948 0.071970 0.038698 0.035 Uiso 1 1 calc R U . . .
C52 C 0.9618(2) 0.09869(17) 0.19640(11) 0.0208(5) Uani 1 1 d . . . . .
H52A H 0.986931 0.034759 0.209686 0.031 Uiso 1 1 calc R U . . .
H52B H 0.900618 0.132524 0.226440 0.031 Uiso 1 1 calc R U . . .
H52C H 1.033233 0.124570 0.195530 0.031 Uiso 1 1 calc R U . . .
C53 C 0.7382(2) 0.05145(16) 0.04649(10) 0.0181(5) Uani 1 1 d . . . . .
H53 H 0.814548 0.009557 0.029448 0.022 Uiso 1 1 calc R U . . .
C54 C 0.7170(2) 0.14085(17) 0.00999(11) 0.0247(6) Uani 1 1 d . . . . .
H54A H 0.788711 0.165815 0.013853 0.037 Uiso 1 1 calc R U . . .
H54B H 0.644789 0.184030 0.027445 0.037 Uiso 1 1 calc R U . . .
H54C H 0.703808 0.130327 -0.034846 0.037 Uiso 1 1 calc R U . . .
C55 C 0.6326(2) 0.00738(18) 0.03680(12) 0.0276(6) Uani 1 1 d . . . . .
H55A H 0.557104 0.046744 0.054174 0.041 Uiso 1 1 calc R U . . .
H55B H 0.649851 -0.051682 0.058646 0.041 Uiso 1 1 calc R U . . .
H55C H 0.622927 -0.001319 -0.008646 0.041 Uiso 1 1 calc R U . . .
C56 C 0.3411(2) 0.26770(15) 0.24881(12) 0.0209(5) Uani 1 1 d . . . . .
H56 H 0.256132 0.261832 0.257843 0.025 Uiso 1 1 calc R U . . .
C57 C 0.3971(3) 0.28805(18) 0.31091(12) 0.0306(6) Uani 1 1 d . . . . .
H57A H 0.400887 0.237692 0.340935 0.046 Uiso 1 1 calc R U . . .
H57B H 0.479903 0.295208 0.302529 0.046 Uiso 1 1 calc R U . . .
H57C H 0.346502 0.344284 0.329042 0.046 Uiso 1 1 calc R U . . .
C58 C 0.3348(2) 0.34560(17) 0.20172(13) 0.0303(6) Uani 1 1 d . . . . .
H58A H 0.293775 0.403202 0.221820 0.045 Uiso 1 1 calc R U . . .
H58B H 0.288709 0.336209 0.164428 0.045 Uiso 1 1 calc R U . . .
H58C H 0.417828 0.347492 0.188622 0.045 Uiso 1 1 calc R U . . .
C59 C 0.3256(2) 0.12016(17) 0.16377(11) 0.0225(5) Uani 1 1 d . . . . .
H59 H 0.243299 0.134881 0.185020 0.027 Uiso 1 1 calc R U . . .
C60 C 0.3133(2) 0.16970(19) 0.09983(12) 0.0285(6) Uani 1 1 d . . . . .
H60A H 0.276248 0.234573 0.106241 0.043 Uiso 1 1 calc R U . . .
H60B H 0.261346 0.144429 0.072084 0.043 Uiso 1 1 calc R U . . .
H60C H 0.394435 0.161889 0.080121 0.043 Uiso 1 1 calc R U . . .
C61 C 0.3651(3) 0.01728(18) 0.15434(12) 0.0311(7) Uani 1 1 d . . . . .
H61A H 0.355909 -0.013660 0.194514 0.047 Uiso 1 1 calc R U . . .
H61B H 0.450833 -0.000143 0.140313 0.047 Uiso 1 1 calc R U . . .
H61C H 0.313709 -0.000312 0.122152 0.047 Uiso 1 1 calc R U . . .
C62 C 0.7683(2) 0.06774(16) 0.33046(10) 0.0172(5) Uani 1 1 d . . . . .
H62A H 0.854620 0.042795 0.317252 0.021 Uiso 1 1 calc R U . . .
H62B H 0.755919 0.134469 0.333172 0.021 Uiso 1 1 calc R U . . .
C63 C 0.8205(2) -0.05126(16) 0.41624(11) 0.0203(5) Uani 1 1 d . . . . .
C64 C 0.9139(2) -0.10763(18) 0.38048(13) 0.0308(6) Uani 1 1 d . . . . .
H64 H 0.937034 -0.088066 0.340217 0.037 Uiso 1 1 calc R U . . .
C65 C 0.9728(3) -0.1933(2) 0.40472(16) 0.0437(8) Uani 1 1 d . . . . .
H65 H 1.035350 -0.232115 0.380181 0.052 Uiso 1 1 calc R U . . .
C66 C 0.9421(3) -0.2225(2) 0.46331(16) 0.0454(8) Uani 1 1 d . . . . .
H66 H 0.985039 -0.279996 0.479546 0.054 Uiso 1 1 calc R U . . .
C67 C 0.8498(3) -0.16868(18) 0.49793(14) 0.0355(7) Uani 1 1 d . . . . .
H67 H 0.827996 -0.188975 0.538236 0.043 Uiso 1 1 calc R U . . .
C68 C 0.7878(2) -0.08466(16) 0.47472(12) 0.0254(6) Uani 1 1 d . . . . .
H68 H 0.721802 -0.048739 0.498748 0.031 Uiso 1 1 calc R U . . .
C69 C 0.7049(2) 0.10303(15) 0.44129(10) 0.0165(5) Uani 1 1 d . . . . .
C70 C 0.7754(2) 0.12121(15) 0.49053(10) 0.0174(5) Uani 1 1 d . . . . .
H70 H 0.856713 0.085545 0.495779 0.021 Uiso 1 1 calc R U . . .
C71 C 0.7268(2) 0.19170(16) 0.53214(11) 0.0206(5) Uani 1 1 d . . . . .
H71 H 0.774614 0.203421 0.566259 0.025 Uiso 1 1 calc R U . . .
C72 C 0.6089(2) 0.24504(16) 0.52415(11) 0.0213(5) Uani 1 1 d . . . . .
H72 H 0.576622 0.294176 0.551989 0.026 Uiso 1 1 calc R U . . .
C73 C 0.5388(2) 0.22622(16) 0.47546(11) 0.0231(5) Uani 1 1 d . . . . .
H73 H 0.457646 0.262116 0.470095 0.028 Uiso 1 1 calc R U . . .
C74 C 0.5862(2) 0.15515(16) 0.43430(11) 0.0210(5) Uani 1 1 d . . . . .
H74 H 0.537122 0.142176 0.401179 0.025 Uiso 1 1 calc R U . . .

loop_
_atom_site_aniso_label
_atom_site_aniso_U_11
_atom_site_aniso_U_22
_atom_site_aniso_U_33
_atom_site_aniso_U_23
_atom_site_aniso_U_13
_atom_site_aniso_U_12
Co1 0.01325(16) 0.00985(15) 0.01120(15) 0.00095(11) 0.00282(12) -0.00186(12)
Co2 0.01044(15) 0.01187(15) 0.01159(15) 0.00075(12) 0.00160(12) -0.00319(12)
P1 0.0128(3) 0.0106(3) 0.0141(3) -0.0001(2) 0.0015(2) -0.0025(2)
P2 0.0140(3) 0.0100(3) 0.0129(3) 0.0010(2) 0.0035(2) -0.0020(2)
P3 0.0146(3) 0.0144(3) 0.0119(3) 0.0015(2) 0.0036(2) -0.0019(2)
P4 0.0118(3) 0.0114(3) 0.0116(3) -0.0004(2) 0.0009(2) -0.0035(2)
P5 0.0120(3) 0.0147(3) 0.0110(3) -0.0017(2) 0.0012(2) -0.0051(2)
P6 0.0110(3) 0.0163(3) 0.0141(3) 0.0033(2) 0.0009(2) -0.0039(2)
N1 0.0160(10) 0.0150(10) 0.0154(10) -0.0007(8) 0.0046(8) 0.0006(8)
N2 0.0118(9) 0.0149(10) 0.0102(9) 0.0042(7) 0.0030(7) 0.0023(8)
N3 0.0134(10) 0.0121(10) 0.0096(9) -0.0004(7) 0.0015(7) 0.0024(8)
N4 0.0241(11) 0.0161(10) 0.0112(9) -0.0002(8) -0.0008(8) -0.0025(9)
C1 0.0152(11) 0.0113(11) 0.0166(11) -0.0007(9) 0.0048(9) -0.0071(9)
C2 0.0158(11) 0.0109(11) 0.0163(11) -0.0003(9) 0.0054(9) -0.0059(9)
C3 0.0178(12) 0.0189(12) 0.0183(12) -0.0007(10) 0.0004(10) -0.0055(10)
C4 0.0264(14) 0.0200(13) 0.0207(13) -0.0071(10) 0.0047(11) -0.0086(11)
C5 0.0248(13) 0.0116(12) 0.0263(13) -0.0045(10) 0.0109(11) -0.0060(10)
C6 0.0167(12) 0.0124(11) 0.0231(13) 0.0029(9) 0.0048(10) -0.0039(10)
C7 0.0165(12) 0.0135(11) 0.0167(12) 0.0038(9) 0.0006(9) -0.0056(10)
C8 0.0147(12) 0.0159(12) 0.0170(12) 0.0056(9) -0.0006(9) -0.0042(10)
C9 0.0265(14) 0.0230(13) 0.0170(12) 0.0057(10) 0.0063(10) -0.0034(11)
C10 0.0336(15) 0.0245(14) 0.0240(14) 0.0133(11) 0.0051(12) -0.0049(12)
C11 0.0278(14) 0.0139(12) 0.0339(15) 0.0086(11) -0.0001(12) -0.0004(11)
C12 0.0194(13) 0.0155(12) 0.0235(13) 0.0017(10) 0.0042(10) -0.0025(10)
C13 0.0208(12) 0.0144(12) 0.0132(11) 0.0016(9) -0.0016(9) -0.0039(10)
C14 0.0272(14) 0.0223(13) 0.0171(12) 0.0033(10) 0.0033(10) -0.0083(11)
C15 0.0296(14) 0.0150(12) 0.0222(13) 0.0015(10) -0.0015(11) -0.0013(11)
C16 0.0145(12) 0.0177(12) 0.0262(13) -0.0032(10) 0.0015(10) -0.0046(10)
C17 0.0213(13) 0.0194(13) 0.0349(15) -0.0022(11) 0.0086(11) -0.0088(11)
C18 0.0189(13) 0.0297(15) 0.0365(16) -0.0053(12) -0.0027(12) -0.0070(12)
C19 0.0203(13) 0.0189(12) 0.0148(12) -0.0003(9) 0.0013(10) -0.0039(10)
C20 0.0183(13) 0.0284(14) 0.0198(13) -0.0021(10) -0.0007(10) -0.0051(11)
C21 0.0319(15) 0.0397(16) 0.0147(13) -0.0023(11) -0.0008(11) -0.0101(13)
C22 0.0165(12) 0.0240(13) 0.0144(12) 0.0037(10) 0.0058(9) -0.0026(10)
C23 0.0196(13) 0.0377(16) 0.0214(13) 0.0050(11) 0.0050(11) -0.0086(12)
C24 0.0199(13) 0.0288(14) 0.0263(14) 0.0023(11) 0.0095(11) 0.0020(11)
C25 0.0154(12) 0.0165(12) 0.0167(12) -0.0019(9) 0.0052(9) -0.0047(10)
C26 0.0187(12) 0.0140(11) 0.0172(12) -0.0030(9) 0.0017(9) -0.0084(10)
C27 0.0212(13) 0.0175(12) 0.0259(13) -0.0058(10) 0.0075(11) -0.0063(10)
C28 0.0351(16) 0.0271(14) 0.0247(14) -0.0105(11) 0.0137(12) -0.0159(13)
C29 0.0479(18) 0.0320(15) 0.0156(13) -0.0030(11) 0.0086(12) -0.0253(14)
C30 0.0366(16) 0.0244(14) 0.0210(13) 0.0037(11) -0.0032(11) -0.0155(12)
C31 0.0213(13) 0.0177(12) 0.0232(13) 0.0009(10) 0.0025(10) -0.0065(10)
C32 0.0108(11) 0.0148(11) 0.0197(12) 0.0015(9) 0.0041(9) -0.0029(9)
C33 0.0202(13) 0.0216(13) 0.0237(13) -0.0007(10) -0.0021(10) -0.0024(11)
C34 0.0317(16) 0.0358(16) 0.0293(15) 0.0042(12) -0.0113(12) -0.0043(13)
C35 0.0319(16) 0.0242(15) 0.0416(17) 0.0110(12) -0.0079(13) 0.0028(12)
C36 0.0233(14) 0.0189(13) 0.0360(16) -0.0021(11) 0.0032(12) -0.0015(11)
C37 0.0163(12) 0.0182(12) 0.0239(13) -0.0003(10) 0.0014(10) -0.0046(10)
C38 0.0114(11) 0.0141(11) 0.0147(11) -0.0018(9) -0.0031(9) -0.0027(9)
C39 0.0116(11) 0.0146(11) 0.0191(12) -0.0026(9) -0.0014(9) -0.0045(9)
C40 0.0220(13) 0.0199(13) 0.0256(14) -0.0071(10) 0.0069(11) -0.0060(11)
C41 0.0245(14) 0.0159(13) 0.0378(16) -0.0089(11) 0.0060(12) -0.0043(11)
C42 0.0261(14) 0.0134(12) 0.0353(15) -0.0001(11) 0.0001(12) -0.0047(11)
C43 0.0179(12) 0.0166(12) 0.0231(13) 0.0017(10) -0.0009(10) -0.0043(10)
C44 0.0169(12) 0.0118(11) 0.0131(11) -0.0037(9) 0.0028(9) -0.0069(9)
C45 0.0170(12) 0.0162(12) 0.0114(11) -0.0031(9) 0.0012(9) -0.0067(10)
C46 0.0158(12) 0.0238(13) 0.0179(12) -0.0021(10) 0.0030(10) -0.0046(10)
C47 0.0234(13) 0.0276(14) 0.0173(12) -0.0012(10) 0.0085(10) -0.0124(11)
C48 0.0281(14) 0.0230(13) 0.0158(12) 0.0025(10) 0.0037(10) -0.0113(11)
C49 0.0226(13) 0.0180(12) 0.0162(12) 0.0027(9) -0.0010(10) -0.0083(10)
C50 0.0127(11) 0.0204(12) 0.0164(12) -0.0034(9) 0.0032(9) -0.0079(10)
C51 0.0158(12) 0.0324(15) 0.0225(13) -0.0067(11) 0.0053(10) -0.0090(11)
C52 0.0143(12) 0.0309(14) 0.0191(12) -0.0075(10) 0.0019(10) -0.0093(11)
C53 0.0181(12) 0.0238(13) 0.0135(11) -0.0048(10) 0.0023(9) -0.0070(10)
C54 0.0287(14) 0.0331(15) 0.0119(12) 0.0015(10) -0.0011(10) -0.0067(12)
C55 0.0262(14) 0.0428(17) 0.0182(13) -0.0090(12) -0.0010(11) -0.0164(13)
C56 0.0116(11) 0.0173(12) 0.0316(14) 0.0045(10) 0.0077(10) 0.0000(10)
C57 0.0337(16) 0.0240(14) 0.0301(15) -0.0049(11) 0.0052(12) 0.0004(12)
C58 0.0271(15) 0.0204(14) 0.0418(17) 0.0052(12) 0.0005(13) -0.0035(12)
C59 0.0147(12) 0.0349(15) 0.0208(13) 0.0039(11) -0.0017(10) -0.0114(11)
C60 0.0218(14) 0.0385(16) 0.0242(14) 0.0063(12) -0.0076(11) -0.0053(12)
C61 0.0476(18) 0.0397(17) 0.0162(13) 0.0028(11) -0.0025(12) -0.0301(14)
C62 0.0190(12) 0.0194(12) 0.0145(11) -0.0002(9) -0.0002(9) -0.0073(10)
C63 0.0204(13) 0.0169(12) 0.0223(13) -0.0020(10) -0.0090(10) -0.0013(10)
C64 0.0206(14) 0.0327(16) 0.0346(16) -0.0081(12) -0.0098(12) 0.0026(12)
C65 0.0259(16) 0.0343(17) 0.063(2) -0.0162(16) -0.0162(15) 0.0092(13)
C66 0.046(2) 0.0246(16) 0.062(2) 0.0075(15) -0.0321(17) -0.0009(15)
C67 0.0466(19) 0.0223(15) 0.0384(17) 0.0071(12) -0.0207(14) -0.0090(14)
C68 0.0341(15) 0.0166(13) 0.0259(14) 0.0014(10) -0.0100(12) -0.0065(11)
C69 0.0240(13) 0.0123(11) 0.0136(11) 0.0014(9) 0.0011(10) -0.0056(10)
C70 0.0187(12) 0.0188(12) 0.0161(12) 0.0032(9) 0.0001(10) -0.0078(10)
C71 0.0292(14) 0.0218(13) 0.0146(12) -0.0019(10) 0.0016(10) -0.0135(11)
C72 0.0304(14) 0.0181(12) 0.0182(12) -0.0059(10) 0.0099(11) -0.0114(11)
C73 0.0242(14) 0.0207(13) 0.0239(13) -0.0031(10) 0.0039(11) -0.0044(11)
C74 0.0242(13) 0.0221(13) 0.0173(12) -0.0015(10) -0.0041(10) -0.0064(11)

loop_
_atom_type_symbol
_atom_type_description
_atom_type_scat_dispersion_real
_atom_type_scat_dispersion_imag
_atom_type_scat_source
C C 0.0033 0.0016 'International Tables Vol C Tables 4.2.6.8 and 6.1.1.4'
H H 0.0000 0.0000 'International Tables Vol C Tables 4.2.6.8 and 6.1.1.4'
N N 0.0061 0.0033 'International Tables Vol C Tables 4.2.6.8 and 6.1.1.4'
P P 0.1023 0.0942 'International Tables Vol C Tables 4.2.6.8 and 6.1.1.4'
Co Co 0.3494 0.9721 'International Tables Vol C Tables 4.2.6.8 and 6.1.1.4'

loop_
_geom_angle_atom_site_label_1
_geom_angle_atom_site_label_2
_geom_angle_atom_site_label_3
_geom_angle
_geom_angle_site_symmetry_1
_geom_angle_site_symmetry_3
_geom_angle_publ_flag
N2 Co1 P2 109.72(6) . . ?
N2 Co1 P1 114.47(6) . . ?
P2 Co1 P1 88.49(3) . . ?
N2 Co1 P3 106.88(6) . . ?
P2 Co1 P3 87.83(3) . . ?
P1 Co1 P3 137.18(3) . . ?
N2 Co1 H1 94.0(9) . . ?
P2 Co1 H1 156.2(9) . . ?
P1 Co1 H1 79.3(9) . . ?
P3 Co1 H1 87.4(10) . . ?
N3 Co2 P6 114.49(6) . . ?
N3 Co2 P4 110.41(6) . . ?
P6 Co2 P4 87.90(2) . . ?
N3 Co2 P5 104.71(6) . . ?
P6 Co2 P5 139.37(3) . . ?
P4 Co2 P5 88.26(3) . . ?
N3 Co2 H2 95.4(10) . . ?
P6 Co2 H2 81.0(10) . . ?
P4 Co2 H2 154.2(10) . . ?
P5 Co2 H2 85.3(10) . . ?
C2 P1 C13 102.90(10) . . ?
C2 P1 C16 101.21(10) . . ?
C13 P1 C16 102.67(11) . . ?
C2 P1 Co1 109.83(8) . . ?
C13 P1 Co1 119.32(8) . . ?
C16 P1 Co1 118.44(8) . . ?
C1 P2 C7 108.43(10) . . ?
C1 P2 C25 104.99(10) . . ?
C7 P2 C25 101.17(10) . . ?
C1 P2 Co1 111.31(8) . . ?
C7 P2 Co1 110.96(7) . . ?
C25 P2 Co1 119.12(7) . . ?
C8 P3 C22 103.94(10) . . ?
C8 P3 C19 102.41(11) . . ?
C22 P3 C19 101.21(10) . . ?
C8 P3 Co1 109.35(7) . . ?
C22 P3 Co1 122.17(8) . . ?
C19 P3 Co1 115.50(7) . . ?
C44 P4 C38 108.13(10) . . ?
C44 P4 C62 102.77(10) . . ?
C38 P4 C62 105.88(10) . . ?
C44 P4 Co2 112.03(8) . . ?
C38 P4 Co2 109.09(7) . . ?
C62 P4 Co2 118.32(7) . . ?
C39 P5 C53 103.04(10) . . ?
C39 P5 C50 104.73(10) . . ?
C53 P5 C50 100.93(10) . . ?
C39 P5 Co2 108.27(7) . . ?
C53 P5 Co2 122.80(8) . . ?
C50 P5 Co2 115.16(7) . . ?
C45 P6 C59 98.10(10) . . ?
C45 P6 C56 100.69(10) . . ?
C59 P6 C56 102.90(11) . . ?
C45 P6 Co2 110.47(8) . . ?
C59 P6 Co2 122.82(8) . . ?
C56 P6 Co2 118.06(8) . . ?
C26 N1 C32 120.94(18) . . ?
C26 N1 C25 118.17(18) . . ?
C32 N1 C25 119.90(18) . . ?
N3 N2 Co1 172.40(17) . . ?
N2 N3 Co2 171.13(17) . . ?
C63 N4 C69 118.93(19) . . ?
C63 N4 C62 122.65(19) . . ?
C69 N4 C62 115.76(18) . . ?
C6 C1 C2 119.6(2) . . ?
C6 C1 P2 126.47(18) . . ?
C2 C1 P2 113.83(16) . . ?
C3 C2 C1 119.3(2) . . ?
C3 C2 P1 125.08(18) . . ?
C1 C2 P1 115.50(16) . . ?
C4 C3 C2 120.4(2) . . ?
C4 C3 H3 119.8 . . ?
C2 C3 H3 119.8 . . ?
C5 C4 C3 120.0(2) . . ?
C5 C4 H4 120.0 . . ?
C3 C4 H4 120.0 . . ?
C4 C5 C6 120.3(2) . . ?
C4 C5 H5 119.8 . . ?
C6 C5 H5 119.8 . . ?
C5 C6 C1 120.2(2) . . ?
C5 C6 H6 119.9 . . ?
C1 C6 H6 119.9 . . ?
C12 C7 C8 119.9(2) . . ?
C12 C7 P2 126.45(17) . . ?
C8 C7 P2 113.55(16) . . ?
C9 C8 C7 118.4(2) . . ?
C9 C8 P3 125.95(18) . . ?
C7 C8 P3 115.57(16) . . ?
C10 C9 C8 121.0(2) . . ?
C10 C9 H9 119.5 . . ?
C8 C9 H9 119.5 . . ?
C11 C10 C9 120.1(2) . . ?
C11 C10 H10 120.0 . . ?
C9 C10 H10 120.0 . . ?
C12 C11 C10 120.1(2) . . ?
C12 C11 H11 120.0 . . ?
C10 C11 H11 120.0 . . ?
C11 C12 C7 120.4(2) . . ?
C11 C12 H12 119.8 . . ?
C7 C12 H12 119.8 . . ?
C14 C13 C15 110.61(19) . . ?
C14 C13 P1 110.51(16) . . ?
C15 C13 P1 109.66(15) . . ?
C14 C13 H13 108.7 . . ?
C15 C13 H13 108.7 . . ?
P1 C13 H13 108.7 . . ?
C13 C14 H14A 109.5 . . ?
C13 C14 H14B 109.5 . . ?
H14A C14 H14B 109.5 . . ?
C13 C14 H14C 109.5 . . ?
H14A C14 H14C 109.5 . . ?
H14B C14 H14C 109.5 . . ?
C13 C15 H15A 109.5 . . ?
C13 C15 H15B 109.5 . . ?
H15A C15 H15B 109.5 . . ?
C13 C15 H15C 109.5 . . ?
H15A C15 H15C 109.5 . . ?
H15B C15 H15C 109.5 . . ?
C18 C16 C17 109.7(2) . . ?
C18 C16 P1 117.69(17) . . ?
C17 C16 P1 109.99(16) . . ?
C18 C16 H16 106.2 . . ?
C17 C16 H16 106.2 . . ?
P1 C16 H16 106.2 . . ?
C16 C17 H17A 109.5 . . ?
C16 C17 H17B 109.5 . . ?
H17A C17 H17B 109.5 . . ?
C16 C17 H17C 109.5 . . ?
H17A C17 H17C 109.5 . . ?
H17B C17 H17C 109.5 . . ?
C16 C18 H18A 109.5 . . ?
C16 C18 H18B 109.5 . . ?
H18A C18 H18B 109.5 . . ?
C16 C18 H18C 109.5 . . ?
H18A C18 H18C 109.5 . . ?
H18B C18 H18C 109.5 . . ?
C20 C19 C21 109.3(2) . . ?
C20 C19 P3 110.35(15) . . ?
C21 C19 P3 117.86(17) . . ?
C20 C19 H19 106.2 . . ?
C21 C19 H19 106.2 . . ?
P3 C19 H19 106.2 . . ?
C19 C20 H20A 109.5 . . ?
C19 C20 H20B 109.5 . . ?
H20A C20 H20B 109.5 . . ?
C19 C20 H20C 109.5 . . ?
H20A C20 H20C 109.5 . . ?
H20B C20 H20C 109.5 . . ?
C19 C21 H21A 109.5 . . ?
C19 C21 H21B 109.5 . . ?
H21A C21 H21B 109.5 . . ?
C19 C21 H21C 109.5 . . ?
H21A C21 H21C 109.5 . . ?
H21B C21 H21C 109.5 . . ?
C23 C22 C24 111.2(2) . . ?
C23 C22 P3 110.23(16) . . ?
C24 C22 P3 110.27(16) . . ?
C23 C22 H22 108.3 . . ?
C24 C22 H22 108.3 . . ?
P3 C22 H22 108.3 . . ?
C22 C23 H23A 109.5 . . ?
C22 C23 H23B 109.5 . . ?
H23A C23 H23B 109.5 . . ?
C22 C23 H23C 109.5 . . ?
H23A C23 H23C 109.5 . . ?
H23B C23 H23C 109.5 . . ?
C22 C24 H24A 109.5 . . ?
C22 C24 H24B 109.5 . . ?
H24A C24 H24B 109.5 . . ?
C22 C24 H24C 109.5 . . ?
H24A C24 H24C 109.5 . . ?
H24B C24 H24C 109.5 . . ?
N1 C25 P2 121.92(16) . . ?
N1 C25 H25A 106.8 . . ?
P2 C25 H25A 106.8 . . ?
N1 C25 H25B 106.8 . . ?
P2 C25 H25B 106.8 . . ?
H25A C25 H25B 106.7 . . ?
C31 C26 C27 118.0(2) . . ?
C31 C26 N1 120.5(2) . . ?
C27 C26 N1 121.5(2) . . ?
C28 C27 C26 120.2(2) . . ?
C28 C27 H27 119.9 . . ?
C26 C27 H27 119.9 . . ?
C29 C28 C27 121.2(2) . . ?
C29 C28 H28 119.4 . . ?
C27 C28 H28 119.4 . . ?
C30 C29 C28 119.2(2) . . ?
C30 C29 H29 120.4 . . ?
C28 C29 H29 120.4 . . ?
C29 C30 C31 120.4(3) . . ?
C29 C30 H30 119.8 . . ?
C31 C30 H30 119.8 . . ?
C30 C31 C26 121.0(2) . . ?
C30 C31 H31 119.5 . . ?
C26 C31 H31 119.5 . . ?
C33 C32 C37 118.8(2) . . ?
C33 C32 N1 121.5(2) . . ?
C37 C32 N1 119.7(2) . . ?
C34 C33 C32 120.2(2) . . ?
C34 C33 H33 119.9 . . ?
C32 C33 H33 119.9 . . ?
C35 C34 C33 120.8(3) . . ?
C35 C34 H34 119.6 . . ?
C33 C34 H34 119.6 . . ?
C34 C35 C36 119.5(2) . . ?
C34 C35 H35 120.3 . . ?
C36 C35 H35 120.3 . . ?
C37 C36 C35 120.6(2) . . ?
C37 C36 H36 119.7 . . ?
C35 C36 H36 119.7 . . ?
C36 C37 C32 120.2(2) . . ?
C36 C37 H37 119.9 . . ?
C32 C37 H37 119.9 . . ?
C43 C38 C39 120.0(2) . . ?
C43 C38 P4 126.17(17) . . ?
C39 C38 P4 113.81(16) . . ?
C40 C39 C38 118.3(2) . . ?
C40 C39 P5 125.78(18) . . ?
C38 C39 P5 115.76(16) . . ?
C41 C40 C39 121.0(2) . . ?
C41 C40 H40 119.5 . . ?
C39 C40 H40 119.5 . . ?
C42 C41 C40 120.2(2) . . ?
C42 C41 H41 119.9 . . ?
C40 C41 H41 119.9 . . ?
C41 C42 C43 120.2(2) . . ?
C41 C42 H42 119.9 . . ?
C43 C42 H42 119.9 . . ?
C42 C43 C38 120.2(2) . . ?
C42 C43 H43 119.9 . . ?
C38 C43 H43 119.9 . . ?
C49 C44 C45 119.7(2) . . ?
C49 C44 P4 126.86(18) . . ?
C45 C44 P4 113.34(16) . . ?
C46 C45 C44 119.4(2) . . ?
C46 C45 P6 124.64(18) . . ?
C44 C45 P6 115.95(16) . . ?
C47 C46 C45 120.3(2) . . ?
C47 C46 H46 119.9 . . ?
C45 C46 H46 119.9 . . ?
C48 C47 C46 120.5(2) . . ?
C48 C47 H47 119.7 . . ?
C46 C47 H47 119.7 . . ?
C47 C48 C49 119.8(2) . . ?
C47 C48 H48 120.1 . . ?
C49 C48 H48 120.1 . . ?
C48 C49 C44 120.4(2) . . ?
C48 C49 H49 119.8 . . ?
C44 C49 H49 119.8 . . ?
C52 C50 C51 110.04(19) . . ?
C52 C50 P5 110.34(15) . . ?
C51 C50 P5 116.90(16) . . ?
C52 C50 H50 106.3 . . ?
C51 C50 H50 106.3 . . ?
P5 C50 H50 106.3 . . ?
C50 C51 H51A 109.5 . . ?
C50 C51 H51B 109.5 . . ?
H51A C51 H51B 109.5 . . ?
C50 C51 H51C 109.5 . . ?
H51A C51 H51C 109.5 . . ?
H51B C51 H51C 109.5 . . ?
C50 C52 H52A 109.5 . . ?
C50 C52 H52B 109.5 . . ?
H52A C52 H52B 109.5 . . ?
C50 C52 H52C 109.5 . . ?
H52A C52 H52C 109.5 . . ?
H52B C52 H52C 109.5 . . ?
C54 C53 C55 110.5(2) . . ?
C54 C53 P5 111.05(15) . . ?
C55 C53 P5 110.67(15) . . ?
C54 C53 H53 108.2 . . ?
C55 C53 H53 108.2 . . ?
P5 C53 H53 108.2 . . ?
C53 C54 H54A 109.5 . . ?
C53 C54 H54B 109.5 . . ?
H54A C54 H54B 109.5 . . ?
C53 C54 H54C 109.5 . . ?
H54A C54 H54C 109.5 . . ?
H54B C54 H54C 109.5 . . ?
C53 C55 H55A 109.5 . . ?
C53 C55 H55B 109.5 . . ?
H55A C55 H55B 109.5 . . ?
C53 C55 H55C 109.5 . . ?
H55A C55 H55C 109.5 . . ?
H55B C55 H55C 109.5 . . ?
C58 C56 C57 109.9(2) . . ?
C58 C56 P6 112.04(17) . . ?
C57 C56 P6 108.75(17) . . ?
C58 C56 H56 108.7 . . ?
C57 C56 H56 108.7 . . ?
P6 C56 H56 108.7 . . ?
C56 C57 H57A 109.5 . . ?
C56 C57 H57B 109.5 . . ?
H57A C57 H57B 109.5 . . ?
C56 C57 H57C 109.5 . . ?
H57A C57 H57C 109.5 . . ?
H57B C57 H57C 109.5 . . ?
C56 C58 H58A 109.5 . . ?
C56 C58 H58B 109.5 . . ?
H58A C58 H58B 109.5 . . ?
C56 C58 H58C 109.5 . . ?
H58A C58 H58C 109.5 . . ?
H58B C58 H58C 109.5 . . ?
C60 C59 C61 110.5(2) . . ?
C60 C59 P6 112.40(17) . . ?
C61 C59 P6 110.08(17) . . ?
C60 C59 H59 107.9 . . ?
C61 C59 H59 107.9 . . ?
P6 C59 H59 107.9 . . ?
C59 C60 H60A 109.5 . . ?
C59 C60 H60B 109.5 . . ?
H60A C60 H60B 109.5 . . ?
C59 C60 H60C 109.5 . . ?
H60A C60 H60C 109.5 . . ?
H60B C60 H60C 109.5 . . ?
C59 C61 H61A 109.5 . . ?
C59 C61 H61B 109.5 . . ?
H61A C61 H61B 109.5 . . ?
C59 C61 H61C 109.5 . . ?
H61A C61 H61C 109.5 . . ?
H61B C61 H61C 109.5 . . ?
N4 C62 P4 122.41(16) . . ?
N4 C62 H62A 106.7 . . ?
P4 C62 H62A 106.7 . . ?
N4 C62 H62B 106.7 . . ?
P4 C62 H62B 106.7 . . ?
H62A C62 H62B 106.6 . . ?
N4 C63 C64 122.9(2) . . ?
N4 C63 C68 119.1(2) . . ?
C64 C63 C68 118.0(2) . . ?
C63 C64 C65 119.2(3) . . ?
C63 C64 H64 120.4 . . ?
C65 C64 H64 120.4 . . ?
C66 C65 C64 121.4(3) . . ?
C66 C65 H65 119.3 . . ?
C64 C65 H65 119.3 . . ?
C67 C66 C65 119.8(3) . . ?
C67 C66 H66 120.1 . . ?
C65 C66 H66 120.1 . . ?
C66 C67 C68 120.3(3) . . ?
C66 C67 H67 119.9 . . ?
C68 C67 H67 119.9 . . ?
C67 C68 C63 121.3(3) . . ?
C67 C68 H68 119.3 . . ?
C63 C68 H68 119.3 . . ?
C74 C69 C70 119.6(2) . . ?
C74 C69 N4 119.5(2) . . ?
C70 C69 N4 120.8(2) . . ?
C69 C70 C71 119.9(2) . . ?
C69 C70 H70 120.1 . . ?
C71 C70 H70 120.1 . . ?
C72 C71 C70 120.4(2) . . ?
C72 C71 H71 119.8 . . ?
C70 C71 H71 119.8 . . ?
C73 C72 C71 119.5(2) . . ?
C73 C72 H72 120.2 . . ?
C71 C72 H72 120.2 . . ?
C72 C73 C74 120.3(2) . . ?
C72 C73 H73 119.8 . . ?
C74 C73 H73 119.8 . . ?
C69 C74 C73 120.3(2) . . ?
C69 C74 H74 119.9 . . ?
C73 C74 H74 119.9 . . ?

loop_
_geom_bond_atom_site_label_1
_geom_bond_atom_site_label_2
_geom_bond_distance
_geom_bond_site_symmetry_2
_geom_bond_publ_flag
Co1 N2 1.869(2) . ?
Co1 P2 2.1118(7) . ?
Co1 P1 2.1250(7) . ?
Co1 P3 2.1297(7) . ?
Co1 H1 1.47(2) . ?
Co2 N3 1.873(2) . ?
Co2 P6 2.1181(7) . ?
Co2 P4 2.1186(7) . ?
Co2 P5 2.1324(7) . ?
Co2 H2 1.45(3) . ?
P1 C2 1.846(2) . ?
P1 C13 1.858(2) . ?
P1 C16 1.870(2) . ?
P2 C1 1.837(2) . ?
P2 C7 1.843(2) . ?
P2 C25 1.891(2) . ?
P3 C8 1.843(2) . ?
P3 C22 1.861(2) . ?
P3 C19 1.880(2) . ?
P4 C44 1.836(2) . ?
P4 C38 1.845(2) . ?
P4 C62 1.899(2) . ?
P5 C39 1.842(2) . ?
P5 C53 1.859(2) . ?
P5 C50 1.877(2) . ?
P6 C45 1.845(2) . ?
P6 C59 1.868(2) . ?
P6 C56 1.874(2) . ?
N1 C26 1.409(3) . ?
N1 C32 1.420(3) . ?
N1 C25 1.462(3) . ?
N2 N3 1.099(2) . ?
N4 C63 1.397(3) . ?
N4 C69 1.437(3) . ?
N4 C62 1.466(3) . ?
C1 C6 1.397(3) . ?
C1 C2 1.401(3) . ?
C2 C3 1.399(3) . ?
C3 C4 1.388(3) . ?
C3 H3 0.9500 . ?
C4 C5 1.381(3) . ?
C4 H4 0.9500 . ?
C5 C6 1.386(3) . ?
C5 H5 0.9500 . ?
C6 H6 0.9500 . ?
C7 C12 1.396(3) . ?
C7 C8 1.409(3) . ?
C8 C9 1.395(3) . ?
C9 C10 1.387(3) . ?
C9 H9 0.9500 . ?
C10 C11 1.383(3) . ?
C10 H10 0.9500 . ?
C11 C12 1.382(3) . ?
C11 H11 0.9500 . ?
C12 H12 0.9500 . ?
C13 C14 1.523(3) . ?
C13 C15 1.532(3) . ?
C13 H13 1.0000 . ?
C14 H14A 0.9800 . ?
C14 H14B 0.9800 . ?
C14 H14C 0.9800 . ?
C15 H15A 0.9800 . ?
C15 H15B 0.9800 . ?
C15 H15C 0.9800 . ?
C16 C18 1.524(3) . ?
C16 C17 1.535(3) . ?
C16 H16 1.0000 . ?
C17 H17A 0.9800 . ?
C17 H17B 0.9800 . ?
C17 H17C 0.9800 . ?
C18 H18A 0.9800 . ?
C18 H18B 0.9800 . ?
C18 H18C 0.9800 . ?
C19 C20 1.527(3) . ?
C19 C21 1.536(3) . ?
C19 H19 1.0000 . ?
C20 H20A 0.9800 . ?
C20 H20B 0.9800 . ?
C20 H20C 0.9800 . ?
C21 H21A 0.9800 . ?
C21 H21B 0.9800 . ?
C21 H21C 0.9800 . ?
C22 C23 1.525(3) . ?
C22 C24 1.527(3) . ?
C22 H22 1.0000 . ?
C23 H23A 0.9800 . ?
C23 H23B 0.9800 . ?
C23 H23C 0.9800 . ?
C24 H24A 0.9800 . ?
C24 H24B 0.9800 . ?
C24 H24C 0.9800 . ?
C25 H25A 0.9900 . ?
C25 H25B 0.9900 . ?
C26 C31 1.392(3) . ?
C26 C27 1.397(3) . ?
C27 C28 1.381(3) . ?
C27 H27 0.9500 . ?
C28 C29 1.376(4) . ?
C28 H28 0.9500 . ?
C29 C30 1.373(4) . ?
C29 H29 0.9500 . ?
C30 C31 1.385(3) . ?
C30 H30 0.9500 . ?
C31 H31 0.9500 . ?
C32 C33 1.390(3) . ?
C32 C37 1.403(3) . ?
C33 C34 1.381(3) . ?
C33 H33 0.9500 . ?
C34 C35 1.378(4) . ?
C34 H34 0.9500 . ?
C35 C36 1.379(4) . ?
C35 H35 0.9500 . ?
C36 C37 1.378(3) . ?
C36 H36 0.9500 . ?
C37 H37 0.9500 . ?
C38 C43 1.395(3) . ?
C38 C39 1.413(3) . ?
C39 C40 1.399(3) . ?
C40 C41 1.383(3) . ?
C40 H40 0.9500 . ?
C41 C42 1.380(3) . ?
C41 H41 0.9500 . ?
C42 C43 1.387(3) . ?
C42 H42 0.9500 . ?
C43 H43 0.9500 . ?
C44 C49 1.395(3) . ?
C44 C45 1.400(3) . ?
C45 C46 1.397(3) . ?
C46 C47 1.384(3) . ?
C46 H46 0.9500 . ?
C47 C48 1.383(3) . ?
C47 H47 0.9500 . ?
C48 C49 1.389(3) . ?
C48 H48 0.9500 . ?
C49 H49 0.9500 . ?
C50 C52 1.529(3) . ?
C50 C51 1.534(3) . ?
C50 H50 1.0000 . ?
C51 H51A 0.9800 . ?
C51 H51B 0.9800 . ?
C51 H51C 0.9800 . ?
C52 H52A 0.9800 . ?
C52 H52B 0.9800 . ?
C52 H52C 0.9800 . ?
C53 C54 1.520(3) . ?
C53 C55 1.521(3) . ?
C53 H53 1.0000 . ?
C54 H54A 0.9800 . ?
C54 H54B 0.9800 . ?
C54 H54C 0.9800 . ?
C55 H55A 0.9800 . ?
C55 H55B 0.9800 . ?
C55 H55C 0.9800 . ?
C56 C58 1.524(3) . ?
C56 C57 1.530(4) . ?
C56 H56 1.0000 . ?
C57 H57A 0.9800 . ?
C57 H57B 0.9800 . ?
C57 H57C 0.9800 . ?
C58 H58A 0.9800 . ?
C58 H58B 0.9800 . ?
C58 H58C 0.9800 . ?
C59 C60 1.527(3) . ?
C59 C61 1.529(4) . ?
C59 H59 1.0000 . ?
C60 H60A 0.9800 . ?
C60 H60B 0.9800 . ?
C60 H60C 0.9800 . ?
C61 H61A 0.9800 . ?
C61 H61B 0.9800 . ?
C61 H61C 0.9800 . ?
C62 H62A 0.9900 . ?
C62 H62B 0.9900 . ?
C63 C64 1.398(3) . ?
C63 C68 1.406(3) . ?
C64 C65 1.401(4) . ?
C64 H64 0.9500 . ?
C65 C66 1.376(4) . ?
C65 H65 0.9500 . ?
C66 C67 1.361(4) . ?
C66 H66 0.9500 . ?
C67 C68 1.382(3) . ?
C67 H67 0.9500 . ?
C68 H68 0.9500 . ?
C69 C74 1.385(3) . ?
C69 C70 1.388(3) . ?
C70 C71 1.390(3) . ?
C70 H70 0.9500 . ?
C71 C72 1.387(3) . ?
C71 H71 0.9500 . ?
C72 C73 1.380(3) . ?
C72 H72 0.9500 . ?
C73 C74 1.387(3) . ?
C73 H73 0.9500 . ?
C74 H74 0.9500 . ?

loop_
_geom_torsion_atom_site_label_1
_geom_torsion_atom_site_label_2
_geom_torsion_atom_site_label_3
_geom_torsion_atom_site_label_4
_geom_torsion
_geom_torsion_site_symmetry_1
_geom_torsion_site_symmetry_2
_geom_torsion_site_symmetry_3
_geom_torsion_site_symmetry_4
_geom_torsion_publ_flag
C7 P2 C1 C6 52.9(2) . . . . ?
C25 P2 C1 C6 -54.6(2) . . . . ?
Co1 P2 C1 C6 175.26(17) . . . . ?
C7 P2 C1 C2 -131.33(16) . . . . ?
C25 P2 C1 C2 121.17(16) . . . . ?
Co1 P2 C1 C2 -9.01(17) . . . . ?
C6 C1 C2 C3 4.0(3) . . . . ?
P2 C1 C2 C3 -172.11(16) . . . . ?
C6 C1 C2 P1 -172.52(16) . . . . ?
P2 C1 C2 P1 11.4(2) . . . . ?
C13 P1 C2 C3 46.3(2) . . . . ?
C16 P1 C2 C3 -59.6(2) . . . . ?
Co1 P1 C2 C3 174.40(17) . . . . ?
C13 P1 C2 C1 -137.44(17) . . . . ?
C16 P1 C2 C1 116.62(17) . . . . ?
Co1 P1 C2 C1 -9.36(18) . . . . ?
C1 C2 C3 C4 -2.6(3) . . . . ?
P1 C2 C3 C4 173.47(17) . . . . ?
C2 C3 C4 C5 -0.8(3) . . . . ?
C3 C4 C5 C6 2.8(3) . . . . ?
C4 C5 C6 C1 -1.5(3) . . . . ?
C2 C1 C6 C5 -1.9(3) . . . . ?
P2 C1 C6 C5 173.59(17) . . . . ?
C1 P2 C7 C12 -51.0(2) . . . . ?
C25 P2 C7 C12 59.1(2) . . . . ?
Co1 P2 C7 C12 -173.51(18) . . . . ?
C1 P2 C7 C8 132.17(17) . . . . ?
C25 P2 C7 C8 -117.73(17) . . . . ?
Co1 P2 C7 C8 9.63(19) . . . . ?
C12 C7 C8 C9 3.2(3) . . . . ?
P2 C7 C8 C9 -179.75(18) . . . . ?
C12 C7 C8 P3 -174.80(18) . . . . ?
P2 C7 C8 P3 2.3(2) . . . . ?
C22 P3 C8 C9 37.1(2) . . . . ?
C19 P3 C8 C9 -67.9(2) . . . . ?
Co1 P3 C8 C9 169.10(19) . . . . ?
C22 P3 C8 C7 -145.07(17) . . . . ?
C19 P3 C8 C7 109.88(18) . . . . ?
Co1 P3 C8 C7 -13.11(19) . . . . ?
C7 C8 C9 C10 -1.9(4) . . . . ?
P3 C8 C9 C10 175.9(2) . . . . ?
C8 C9 C10 C11 -0.1(4) . . . . ?
C9 C10 C11 C12 0.8(4) . . . . ?
C10 C11 C12 C7 0.5(4) . . . . ?
C8 C7 C12 C11 -2.5(4) . . . . ?
P2 C7 C12 C11 -179.22(19) . . . . ?
C2 P1 C13 C14 62.24(17) . . . . ?
C16 P1 C13 C14 167.06(16) . . . . ?
Co1 P1 C13 C14 -59.63(17) . . . . ?
C2 P1 C13 C15 -175.57(16) . . . . ?
C16 P1 C13 C15 -70.74(18) . . . . ?
Co1 P1 C13 C15 62.57(18) . . . . ?
C2 P1 C16 C18 77.79(19) . . . . ?
C13 P1 C16 C18 -28.3(2) . . . . ?
Co1 P1 C16 C18 -162.17(15) . . . . ?
C2 P1 C16 C17 -48.85(18) . . . . ?
C13 P1 C16 C17 -154.98(17) . . . . ?
Co1 P1 C16 C17 71.19(17) . . . . ?
C8 P3 C19 C20 -59.59(18) . . . . ?
C22 P3 C19 C20 -166.75(16) . . . . ?
Co1 P3 C19 C20 59.15(18) . . . . ?
C8 P3 C19 C21 66.9(2) . . . . ?
C22 P3 C19 C21 -40.2(2) . . . . ?
Co1 P3 C19 C21 -174.32(16) . . . . ?
C8 P3 C22 C23 68.35(18) . . . . ?
C19 P3 C22 C23 174.30(17) . . . . ?
Co1 P3 C22 C23 -55.67(19) . . . . ?
C8 P3 C22 C24 -168.45(17) . . . . ?
C19 P3 C22 C24 -62.50(19) . . . . ?
Co1 P3 C22 C24 67.53(19) . . . . ?
C26 N1 C25 P2 -95.4(2) . . . . ?
C32 N1 C25 P2 95.9(2) . . . . ?
C1 P2 C25 N1 24.3(2) . . . . ?
C7 P2 C25 N1 -88.45(19) . . . . ?
Co1 P2 C25 N1 149.72(15) . . . . ?
C32 N1 C26 C31 -168.3(2) . . . . ?
C25 N1 C26 C31 23.1(3) . . . . ?
C32 N1 C26 C27 14.3(3) . . . . ?
C25 N1 C26 C27 -154.3(2) . . . . ?
C31 C26 C27 C28 0.8(3) . . . . ?
N1 C26 C27 C28 178.3(2) . . . . ?
C26 C27 C28 C29 -1.4(4) . . . . ?
C27 C28 C29 C30 0.7(4) . . . . ?
C28 C29 C30 C31 0.6(4) . . . . ?
C29 C30 C31 C26 -1.1(4) . . . . ?
C27 C26 C31 C30 0.4(3) . . . . ?
N1 C26 C31 C30 -177.1(2) . . . . ?
C26 N1 C32 C33 -128.1(2) . . . . ?
C25 N1 C32 C33 40.4(3) . . . . ?
C26 N1 C32 C37 53.2(3) . . . . ?
C25 N1 C32 C37 -138.4(2) . . . . ?
C37 C32 C33 C34 0.3(3) . . . . ?
N1 C32 C33 C34 -178.5(2) . . . . ?
C32 C33 C34 C35 -0.7(4) . . . . ?
C33 C34 C35 C36 0.3(4) . . . . ?
C34 C35 C36 C37 0.5(4) . . . . ?
C35 C36 C37 C32 -0.9(4) . . . . ?
C33 C32 C37 C36 0.5(3) . . . . ?
N1 C32 C37 C36 179.3(2) . . . . ?
C44 P4 C38 C43 -38.1(2) . . . . ?
C62 P4 C38 C43 71.4(2) . . . . ?
Co2 P4 C38 C43 -160.22(18) . . . . ?
C44 P4 C38 C39 139.47(17) . . . . ?
C62 P4 C38 C39 -110.96(17) . . . . ?
Co2 P4 C38 C39 17.40(18) . . . . ?
C43 C38 C39 C40 -1.3(3) . . . . ?
P4 C38 C39 C40 -179.04(17) . . . . ?
C43 C38 C39 P5 174.77(17) . . . . ?
P4 C38 C39 P5 -3.0(2) . . . . ?
C53 P5 C39 C40 31.8(2) . . . . ?
C50 P5 C39 C40 -73.4(2) . . . . ?
Co2 P5 C39 C40 163.28(18) . . . . ?
C53 P5 C39 C38 -143.87(17) . . . . ?
C50 P5 C39 C38 110.93(17) . . . . ?
Co2 P5 C39 C38 -12.42(18) . . . . ?
C38 C39 C40 C41 1.9(3) . . . . ?
P5 C39 C40 C41 -173.70(19) . . . . ?
C39 C40 C41 C42 -0.9(4) . . . . ?
C40 C41 C42 C43 -0.7(4) . . . . ?
C41 C42 C43 C38 1.3(4) . . . . ?
C39 C38 C43 C42 -0.3(3) . . . . ?
P4 C38 C43 C42 177.16(18) . . . . ?
C38 P4 C44 C49 60.1(2) . . . . ?
C62 P4 C44 C49 -51.5(2) . . . . ?
Co2 P4 C44 C49 -179.60(17) . . . . ?
C38 P4 C44 C45 -123.95(16) . . . . ?
C62 P4 C44 C45 124.37(17) . . . . ?
Co2 P4 C44 C45 -3.70(18) . . . . ?
C49 C44 C45 C46 0.1(3) . . . . ?
P4 C44 C45 C46 -176.13(16) . . . . ?
C49 C44 C45 P6 -177.84(16) . . . . ?
P4 C44 C45 P6 5.9(2) . . . . ?
C59 P6 C45 C46 -54.1(2) . . . . ?
C56 P6 C45 C46 50.7(2) . . . . ?
Co2 P6 C45 C46 176.28(17) . . . . ?
C59 P6 C45 C44 123.70(18) . . . . ?
C56 P6 C45 C44 -131.45(17) . . . . ?
Co2 P6 C45 C44 -5.91(18) . . . . ?
C44 C45 C46 C47 0.0(3) . . . . ?
P6 C45 C46 C47 177.77(18) . . . . ?
C45 C46 C47 C48 -0.1(4) . . . . ?
C46 C47 C48 C49 0.0(4) . . . . ?
C47 C48 C49 C44 0.1(3) . . . . ?
C45 C44 C49 C48 -0.2(3) . . . . ?
P4 C44 C49 C48 175.51(17) . . . . ?
C39 P5 C50 C52 -57.87(18) . . . . ?
C53 P5 C50 C52 -164.63(16) . . . . ?
Co2 P5 C50 C52 60.93(17) . . . . ?
C39 P5 C50 C51 68.8(2) . . . . ?
C53 P5 C50 C51 -37.9(2) . . . . ?
Co2 P5 C50 C51 -172.36(15) . . . . ?
C39 P5 C53 C54 -173.41(16) . . . . ?
C50 P5 C53 C54 -65.32(18) . . . . ?
Co2 P5 C53 C54 64.43(18) . . . . ?
C39 P5 C53 C55 63.46(19) . . . . ?
C50 P5 C53 C55 171.55(17) . . . . ?
Co2 P5 C53 C55 -58.69(19) . . . . ?
C45 P6 C56 C58 179.01(18) . . . . ?
C59 P6 C56 C58 -80.03(19) . . . . ?
Co2 P6 C56 C58 58.7(2) . . . . ?
C45 P6 C56 C57 57.28(18) . . . . ?
C59 P6 C56 C57 158.24(17) . . . . ?
Co2 P6 C56 C57 -62.98(18) . . . . ?
C45 P6 C59 C60 -178.29(18) . . . . ?
C56 P6 C59 C60 78.73(19) . . . . ?
Co2 P6 C59 C60 -57.5(2) . . . . ?
C45 P6 C59 C61 -54.63(18) . . . . ?
C56 P6 C59 C61 -157.62(16) . . . . ?
Co2 P6 C59 C61 66.18(18) . . . . ?
C63 N4 C62 P4 88.5(3) . . . . ?
C69 N4 C62 P4 -110.2(2) . . . . ?
C44 P4 C62 N4 21.9(2) . . . . ?
C38 P4 C62 N4 -91.48(19) . . . . ?
Co2 P4 C62 N4 145.86(15) . . . . ?
C69 N4 C63 C64 -152.0(2) . . . . ?
C62 N4 C63 C64 8.7(3) . . . . ?
C69 N4 C63 C68 30.7(3) . . . . ?
C62 N4 C63 C68 -168.6(2) . . . . ?
N4 C63 C64 C65 -179.0(2) . . . . ?
C68 C63 C64 C65 -1.7(4) . . . . ?
C63 C64 C65 C66 -1.0(4) . . . . ?
C64 C65 C66 C67 2.2(5) . . . . ?
C65 C66 C67 C68 -0.6(4) . . . . ?
C66 C67 C68 C63 -2.2(4) . . . . ?
N4 C63 C68 C67 -179.3(2) . . . . ?
C64 C63 C68 C67 3.3(4) . . . . ?
C63 N4 C69 C74 -134.9(2) . . . . ?
C62 N4 C69 C74 63.1(3) . . . . ?
C63 N4 C69 C70 49.0(3) . . . . ?
C62 N4 C69 C70 -113.0(2) . . . . ?
C74 C69 C70 C71 -0.4(3) . . . . ?
N4 C69 C70 C71 175.8(2) . . . . ?
C69 C70 C71 C72 -1.1(3) . . . . ?
C70 C71 C72 C73 1.6(3) . . . . ?
C71 C72 C73 C74 -0.7(4) . . . . ?
C70 C69 C74 C73 1.2(3) . . . . ?
N4 C69 C74 C73 -174.9(2) . . . . ?
C72 C73 C74 C69 -0.7(4) . . . . ?
